data_1514258
loop_
_publ_author_name
'Laouiti, Anouar'
'Couty, Fran\,cois'
'Marrot, J\'erome'
'Boubaker, Taoufik'
'Rammah, Mohamed M'
'Rammah, Mohamed B'
'Evano, Gwilherm'

_publ_section_title
;
 Exploring the anionic reactivity of ynimines, useful precursors of
 metalated ketenimines.
;
_journal_issue 8
_journal_name_full 'Organic letters'
_journal_page_first 2252
_journal_page_last 2255
_journal_paper_doi 10.1021/ol500749h
_journal_volume 16
_journal_year 2014
_chemical_formula_sum 'C26 H28 N2 O2 Si'
_chemical_formula_weight 428.59
_chemical_name_systematic
; 
 ? 
;
_space_group_IT_number 14
_symmetry_cell_setting monoclinic
_symmetry_space_group_name_Hall '-P 2ybc'
_symmetry_space_group_name_H-M 'P 1 21/c 1'
_atom_sites_solution_hydrogens geom
_atom_sites_solution_primary direct
_atom_sites_solution_secondary difmap
_audit_creation_method SHELXL-97
_cell_angle_alpha 90.00
_cell_angle_beta 100.538(8)
_cell_angle_gamma 90.00
_cell_formula_units_Z 4
_cell_length_a 19.789(3)
_cell_length_b 6.2044(12)
_cell_length_c 20.095(3)
_cell_measurement_reflns_used 2494
_cell_measurement_temperature 296(2)
_cell_measurement_theta_max 19.42
_cell_measurement_theta_min 2.66
_cell_volume 2425.6(7)
_computing_cell_refinement 'Bruker SAINT'
_computing_data_collection 'Bruker APEX2'
_computing_data_reduction 'Bruker SAINT'
_computing_molecular_graphics 'Bruker SHELXTL'
_computing_publication_material 'Bruker SHELXTL'
_computing_structure_refinement 'SHELXL-97 (Sheldrick, 1997)'
_computing_structure_solution 'SHELXS-97 (Sheldrick, 1990)'
_diffrn_ambient_temperature 296(2)
_diffrn_detector_area_resol_mean 512x512
_diffrn_measured_fraction_theta_full 0.999
_diffrn_measured_fraction_theta_max 0.999
_diffrn_measurement_device_type 'Bruker APEX-II CCD'
_diffrn_measurement_method '\f and \w scans'
_diffrn_radiation_monochromator graphite
_diffrn_radiation_source 'fine-focus sealed tube'
_diffrn_radiation_type MoK\a
_diffrn_radiation_wavelength 0.71073
_diffrn_reflns_av_R_equivalents 0.0994
_diffrn_reflns_av_sigmaI/netI 0.0650
_diffrn_reflns_limit_h_max 23
_diffrn_reflns_limit_h_min -23
_diffrn_reflns_limit_k_max 7
_diffrn_reflns_limit_k_min -7
_diffrn_reflns_limit_l_max 23
_diffrn_reflns_limit_l_min -23
_diffrn_reflns_number 40610
_diffrn_reflns_theta_full 25.06
_diffrn_reflns_theta_max 25.06
_diffrn_reflns_theta_min 1.05
_diffrn_standards_number 0
_exptl_absorpt_coefficient_mu 0.120
_exptl_absorpt_correction_T_max 0.9976
_exptl_absorpt_correction_T_min 0.9534
_exptl_absorpt_correction_type multi-scan
_exptl_absorpt_process_details 'SADABS (Sheldrick, V2.10)'
_exptl_crystal_colour yellow
_exptl_crystal_density_diffrn 1.174
_exptl_crystal_density_method 'not measured'
_exptl_crystal_description needle
_exptl_crystal_F_000 912
_exptl_crystal_size_max 0.40
_exptl_crystal_size_mid 0.06
_exptl_crystal_size_min 0.02
_refine_diff_density_max 0.245
_refine_diff_density_min -0.274
_refine_diff_density_rms 0.058
_refine_ls_extinction_method none
_refine_ls_goodness_of_fit_ref 1.061
_refine_ls_hydrogen_treatment constr
_refine_ls_matrix_type full
_refine_ls_number_parameters 284
_refine_ls_number_reflns 4301
_refine_ls_number_restraints 0
_refine_ls_restrained_S_all 1.061
_refine_ls_R_factor_all 0.1453
_refine_ls_R_factor_gt 0.0713
_refine_ls_shift/su_max 0.000
_refine_ls_shift/su_mean 0.000
_refine_ls_structure_factor_coef Fsqd
_refine_ls_weighting_details 'calc w=1/[\s^2^(Fo^2^)+(0.1249P)^2^+0.0000P] where P=(Fo^2^+2Fc^2^)/3'
_refine_ls_weighting_scheme calc
_refine_ls_wR_factor_gt 0.1841
_refine_ls_wR_factor_ref 0.2327
_reflns_number_gt 2479
_reflns_number_total 4301
_reflns_threshold_expression >2sigma(I)
_cod_data_source_file ol500749h_si_002.cif
_cod_data_source_block 2
_cod_depositor_comments
;
The following automatic conversions were performed:

'_symmetry_cell_setting' value 'Monoclinic' changed to 'monoclinic'
according to
/usr/data/users/saulius/automatic-downloads/rss-feeds/ACS/lib/dictionaries/cif_core.dic
dictionary named 'cif_core.dic' version 2.4.2 from 2011-04-26.

Automatic conversion script
Id: cif_fix_values 2281 2013-09-26 08:29:07Z andrius 

 Adding full bibliography for
 ./tmp-cod-update-bibliographies-8800/cifs/1514258.cif.
;
_cod_original_sg_symbol_H-M P2(1)/c
_cod_database_code 1514258

loop_
_symmetry_equiv_pos_as_xyz
'x, y, z'
'-x, y+1/2, -z+1/2'
'-x, -y, -z'
'x, -y-1/2, z-1/2'

loop_
_atom_site_label
_atom_site_type_symbol
_atom_site_fract_x
_atom_site_fract_y
_atom_site_fract_z
_atom_site_U_iso_or_equiv
_atom_site_adp_type
_atom_site_occupancy
_atom_site_symmetry_multiplicity
_atom_site_calc_flag
_atom_site_refinement_flags
Si1 Si 0.67932(7) 0.7348(2) 0.53069(5) 0.0714(5) Uani 1 1 d .
C1 C 0.95848(19) 1.1372(7) 0.4113(2) 0.0623(11) Uani 1 1 d .
C2 C 0.9371(2) 1.2447(7) 0.4629(2) 0.0728(13) Uani 1 1 d .
H2 H 0.9522 1.3843 0.4740 0.087 Uiso 1 1 calc R
C3 C 0.8933(2) 1.1454(9) 0.4979(2) 0.0757(13) Uani 1 1 d .
H3 H 0.8792 1.2179 0.5336 0.091 Uiso 1 1 calc R
C4 C 0.8694(2) 0.9414(8) 0.4821(2) 0.0679(12) Uani 1 1 d .
C5 C 0.8912(2) 0.8359(7) 0.4287(3) 0.0751(13) Uani 1 1 d .
H5 H 0.8750 0.6979 0.4167 0.090 Uiso 1 1 calc R
C6 C 0.9359(2) 0.9325(8) 0.3934(2) 0.0703(12) Uani 1 1 d .
H6 H 0.9508 0.8607 0.3581 0.084 Uiso 1 1 calc R
C7 C 0.8210(2) 0.8305(9) 0.5206(2) 0.0931(17) Uani 1 1 d .
H7A H 0.8226 0.9044 0.5634 0.112 Uiso 1 1 calc R
H7B H 0.8370 0.6843 0.5306 0.112 Uiso 1 1 calc R
C8 C 0.7465(2) 0.8222(7) 0.48384(17) 0.0568(11) Uani 1 1 d .
C9 C 0.73150(17) 0.8601(6) 0.41852(18) 0.0454(9) Uani 1 1 d .
N10 N 0.71757(15) 0.8736(5) 0.35694(14) 0.0454(7) Uani 1 1 d .
C11 C 0.69941(17) 1.0803(5) 0.31916(15) 0.0416(9) Uani 1 1 d .
C12 C 0.76158(17) 1.1368(6) 0.28729(16) 0.0425(9) Uani 1 1 d .
C13 C 0.78904(19) 0.9802(7) 0.25080(18) 0.0570(10) Uani 1 1 d .
H13 H 0.7698 0.8430 0.2469 0.068 Uiso 1 1 calc R
C14 C 0.8448(2) 1.0251(8) 0.2199(2) 0.0708(13) Uani 1 1 d .
H14 H 0.8625 0.9186 0.1954 0.085 Uiso 1 1 calc R
C15 C 0.8735(2) 1.2253(9) 0.2256(2) 0.0791(14) Uani 1 1 d .
H15 H 0.9108 1.2555 0.2049 0.095 Uiso 1 1 calc R
C16 C 0.8476(2) 1.3807(8) 0.2613(3) 0.0810(14) Uani 1 1 d .
H16 H 0.8674 1.5172 0.2650 0.097 Uiso 1 1 calc R
C17 C 0.7922(2) 1.3381(7) 0.2924(2) 0.0629(11) Uani 1 1 d .
H17 H 0.7753 1.4459 0.3170 0.075 Uiso 1 1 calc R
C18 C 0.63711(16) 1.0333(6) 0.26344(16) 0.0437(9) Uani 1 1 d .
C19 C 0.59904(19) 0.8468(6) 0.26183(18) 0.0540(10) Uani 1 1 d .
H19 H 0.6115 0.7430 0.2952 0.065 Uiso 1 1 calc R
C20 C 0.5424(2) 0.8117(8) 0.2110(2) 0.0718(12) Uani 1 1 d .
H20 H 0.5171 0.6852 0.2107 0.086 Uiso 1 1 calc R
C21 C 0.5236(2) 0.9631(9) 0.1613(2) 0.0768(14) Uani 1 1 d .
H21 H 0.4861 0.9388 0.1268 0.092 Uiso 1 1 calc R
C22 C 0.5603(2) 1.1494(9) 0.1628(2) 0.0752(13) Uani 1 1 d .
H22 H 0.5472 1.2532 0.1296 0.090 Uiso 1 1 calc R
C23 C 0.6168(2) 1.1861(7) 0.21333(19) 0.0592(11) Uani 1 1 d .
H23 H 0.6414 1.3141 0.2137 0.071 Uiso 1 1 calc R
N24 N 1.00783(19) 1.2409(8) 0.3751(2) 0.0832(12) Uani 1 1 d .
O25 O 1.0316(2) 1.1363(7) 0.3347(2) 0.1200(15) Uani 1 1 d .
O26 O 1.0232(2) 1.4275(7) 0.3896(2) 0.1200(14) Uani 1 1 d .
C27 C 0.6883(3) 0.8770(8) 0.6112(2) 0.0873(15) Uani 1 1 d .
H27A H 0.6777 1.0267 0.6030 0.131 Uiso 1 1 calc R
H27B H 0.7347 0.8630 0.6353 0.131 Uiso 1 1 calc R
H27C H 0.6573 0.8162 0.6377 0.131 Uiso 1 1 calc R
C28 C 0.6928(5) 0.4450(9) 0.5504(3) 0.175(4) Uani 1 1 d .
H28A H 0.6563 0.3629 0.5240 0.263 Uiso 1 1 calc R
H28B H 0.6930 0.4215 0.5976 0.263 Uiso 1 1 calc R
H28C H 0.7359 0.4001 0.5397 0.263 Uiso 1 1 calc R
C29 C 0.5946(3) 0.7847(16) 0.4792(3) 0.186(4) Uani 1 1 d .
H29A H 0.5600 0.7181 0.5001 0.279 Uiso 1 1 calc R
H29B H 0.5929 0.7252 0.4348 0.279 Uiso 1 1 calc R
H29C H 0.5864 0.9372 0.4757 0.279 Uiso 1 1 calc R
C30 C 0.6810(2) 1.2545(6) 0.36594(18) 0.0611(11) Uani 1 1 d .
H30A H 0.6424 1.2082 0.3851 0.092 Uiso 1 1 calc R
H30B H 0.6694 1.3849 0.3407 0.092 Uiso 1 1 calc R
H30C H 0.7195 1.2806 0.4016 0.092 Uiso 1 1 calc R

loop_
_atom_site_aniso_label
_atom_site_aniso_U_11
_atom_site_aniso_U_22
_atom_site_aniso_U_33
_atom_site_aniso_U_23
_atom_site_aniso_U_13
_atom_site_aniso_U_12
Si1 0.1008(10) 0.0768(9) 0.0421(6) -0.0052(6) 0.0274(6) -0.0319(7)
C1 0.040(2) 0.058(3) 0.085(3) 0.009(2) 0.001(2) 0.000(2)
C2 0.063(3) 0.061(3) 0.093(3) -0.012(3) 0.010(3) -0.004(2)
C3 0.067(3) 0.089(4) 0.069(3) -0.007(3) 0.004(2) -0.001(3)
C4 0.051(2) 0.086(4) 0.059(3) 0.018(3) -0.010(2) 0.003(2)
C5 0.062(3) 0.058(3) 0.098(4) 0.010(3) -0.005(3) -0.007(2)
C6 0.056(3) 0.071(3) 0.082(3) -0.003(3) 0.004(2) 0.007(2)
C7 0.080(3) 0.128(5) 0.064(3) 0.044(3) -0.006(3) -0.018(3)
C8 0.066(3) 0.066(3) 0.036(2) 0.0135(18) 0.0022(18) -0.011(2)
C9 0.043(2) 0.046(2) 0.049(2) 0.0044(18) 0.0131(17) -0.0019(16)
N10 0.0564(18) 0.0458(19) 0.0361(17) 0.0041(14) 0.0142(13) 0.0036(14)
C11 0.052(2) 0.039(2) 0.0356(18) 0.0057(16) 0.0138(16) 0.0066(16)
C12 0.049(2) 0.041(2) 0.0354(18) 0.0016(16) 0.0028(15) -0.0002(17)
C13 0.063(2) 0.057(3) 0.055(2) -0.003(2) 0.022(2) -0.005(2)
C14 0.065(3) 0.088(4) 0.068(3) 0.003(2) 0.034(2) 0.003(3)
C15 0.052(3) 0.102(4) 0.087(3) 0.025(3) 0.023(2) -0.007(3)
C16 0.063(3) 0.064(3) 0.116(4) 0.020(3) 0.017(3) -0.017(2)
C17 0.064(3) 0.048(3) 0.076(3) 0.005(2) 0.010(2) -0.001(2)
C18 0.0431(19) 0.053(2) 0.0386(19) 0.0057(17) 0.0165(15) 0.0047(18)
C19 0.057(2) 0.056(3) 0.049(2) 0.0076(19) 0.0095(19) 0.005(2)
C20 0.061(3) 0.083(3) 0.072(3) -0.006(3) 0.012(2) -0.010(2)
C21 0.052(3) 0.115(4) 0.061(3) 0.003(3) 0.003(2) -0.009(3)
C22 0.057(3) 0.110(4) 0.056(3) 0.025(3) 0.004(2) 0.004(3)
C23 0.054(2) 0.072(3) 0.052(2) 0.016(2) 0.0135(19) 0.001(2)
N24 0.053(2) 0.082(3) 0.114(3) 0.004(3) 0.014(2) 0.002(2)
O25 0.091(3) 0.132(4) 0.153(4) -0.013(3) 0.063(3) -0.003(2)
O26 0.113(3) 0.088(3) 0.165(4) 0.000(3) 0.042(3) -0.030(2)
C27 0.128(4) 0.080(4) 0.057(3) -0.001(2) 0.027(3) 0.007(3)
C28 0.361(12) 0.065(4) 0.147(6) -0.022(4) 0.174(7) -0.052(5)
C29 0.082(4) 0.401(14) 0.075(4) 0.018(6) 0.012(3) -0.089(6)
C30 0.082(3) 0.053(3) 0.051(2) -0.005(2) 0.020(2) 0.018(2)

loop_
_atom_type_symbol
_atom_type_description
_atom_type_scat_dispersion_real
_atom_type_scat_dispersion_imag
_atom_type_scat_source
C C 0.0033 0.0016 'International Tables Vol C Tables 4.2.6.8 and 6.1.1.4'
H H 0.0000 0.0000 'International Tables Vol C Tables 4.2.6.8 and 6.1.1.4'
N N 0.0061 0.0033 'International Tables Vol C Tables 4.2.6.8 and 6.1.1.4'
O O 0.0106 0.0060 'International Tables Vol C Tables 4.2.6.8 and 6.1.1.4'
Si Si 0.0817 0.0704 'International Tables Vol C Tables 4.2.6.8 and 6.1.1.4'

loop_
_geom_angle_atom_site_label_1
_geom_angle_atom_site_label_2
_geom_angle_atom_site_label_3
_geom_angle
C27 Si1 C29 110.5(3)
C27 Si1 C8 110.4(2)
C29 Si1 C8 109.5(2)
C27 Si1 C28 107.1(3)
C29 Si1 C28 111.5(4)
C8 Si1 C28 107.8(3)
C2 C1 C6 121.4(4)
C2 C1 N24 119.3(4)
C6 C1 N24 119.3(5)
C3 C2 C1 119.2(4)
C3 C2 H2 120.4
C1 C2 H2 120.4
C2 C3 C4 121.7(5)
C2 C3 H3 119.2
C4 C3 H3 119.2
C3 C4 C5 118.2(4)
C3 C4 C7 121.9(5)
C5 C4 C7 119.9(5)
C6 C5 C4 121.0(4)
C6 C5 H5 119.5
C4 C5 H5 119.5
C5 C6 C1 118.6(4)
C5 C6 H6 120.7
C1 C6 H6 120.7
C4 C7 C8 114.7(3)
C4 C7 H7A 108.6
C8 C7 H7A 108.6
C4 C7 H7B 108.6
C8 C7 H7B 108.6
H7A C7 H7B 107.6
C9 C8 C7 120.0(3)
C9 C8 Si1 120.7(3)
C7 C8 Si1 119.1(3)
N10 C9 C8 173.6(4)
C9 N10 C11 124.1(3)
N10 C11 C30 110.9(2)
N10 C11 C12 105.8(3)
C30 C11 C12 113.5(3)
N10 C11 C18 107.0(3)
C30 C11 C18 109.6(3)
C12 C11 C18 109.8(2)
C17 C12 C13 117.6(3)
C17 C12 C11 123.4(3)
C13 C12 C11 119.0(3)
C12 C13 C14 121.1(4)
C12 C13 H13 119.5
C14 C13 H13 119.5
C15 C14 C13 119.9(4)
C15 C14 H14 120.0
C13 C14 H14 120.0
C16 C15 C14 120.0(4)
C16 C15 H15 120.0
C14 C15 H15 120.0
C15 C16 C17 120.6(4)
C15 C16 H16 119.7
C17 C16 H16 119.7
C12 C17 C16 120.8(4)
C12 C17 H17 119.6
C16 C17 H17 119.6
C19 C18 C23 118.2(3)
C19 C18 C11 122.7(3)
C23 C18 C11 119.1(3)
C18 C19 C20 120.9(4)
C18 C19 H19 119.6
C20 C19 H19 119.6
C21 C20 C19 120.2(4)
C21 C20 H20 119.9
C19 C20 H20 119.9
C22 C21 C20 119.4(4)
C22 C21 H21 120.3
C20 C21 H21 120.3
C21 C22 C23 120.8(4)
C21 C22 H22 119.6
C23 C22 H22 119.6
C22 C23 C18 120.5(4)
C22 C23 H23 119.8
C18 C23 H23 119.8
O25 N24 O26 124.3(5)
O25 N24 C1 118.5(5)
O26 N24 C1 117.2(5)
Si1 C27 H27A 109.5
Si1 C27 H27B 109.5
H27A C27 H27B 109.5
Si1 C27 H27C 109.5
H27A C27 H27C 109.5
H27B C27 H27C 109.5
Si1 C28 H28A 109.5
Si1 C28 H28B 109.5
H28A C28 H28B 109.5
Si1 C28 H28C 109.5
H28A C28 H28C 109.5
H28B C28 H28C 109.5
Si1 C29 H29A 109.5
Si1 C29 H29B 109.5
H29A C29 H29B 109.5
Si1 C29 H29C 109.5
H29A C29 H29C 109.5
H29B C29 H29C 109.5
C11 C30 H30A 109.5
C11 C30 H30B 109.5
H30A C30 H30B 109.5
C11 C30 H30C 109.5
H30A C30 H30C 109.5
H30B C30 H30C 109.5

loop_
_geom_bond_atom_site_label_1
_geom_bond_atom_site_label_2
_geom_bond_distance
Si1 C27 1.822(4)
Si1 C29 1.828(7)
Si1 C8 1.846(4)
Si1 C28 1.850(6)
C1 C2 1.365(6)
C1 C6 1.372(6)
C1 N24 1.468(6)
C2 C3 1.359(6)
C2 H2 0.9300
C3 C4 1.368(6)
C3 H3 0.9300
C4 C5 1.391(6)
C4 C7 1.504(6)
C5 C6 1.370(7)
C5 H5 0.9300
C6 H6 0.9300
C7 C8 1.524(6)
C7 H7A 0.9700
C7 H7B 0.9700
C8 C9 1.313(5)
C9 N10 1.221(4)
N10 C11 1.500(4)
C11 C30 1.520(5)
C11 C12 1.528(5)
C11 C18 1.534(5)
C12 C17 1.383(5)
C12 C13 1.387(5)
C13 C14 1.389(5)
C13 H13 0.9300
C14 C15 1.361(6)
C14 H14 0.9300
C15 C16 1.358(7)
C15 H15 0.9300
C16 C17 1.383(6)
C16 H16 0.9300
C17 H17 0.9300
C18 C19 1.378(5)
C18 C23 1.388(5)
C19 C20 1.388(5)
C19 H19 0.9300
C20 C21 1.373(6)
C20 H20 0.9300
C21 C22 1.362(6)
C21 H21 0.9300
C22 C23 1.385(6)
C22 H22 0.9300
C23 H23 0.9300
N24 O25 1.200(5)
N24 O26 1.219(5)
C27 H27A 0.9600
C27 H27B 0.9600
C27 H27C 0.9600
C28 H28A 0.9600
C28 H28B 0.9600
C28 H28C 0.9600
C29 H29A 0.9600
C29 H29B 0.9600
C29 H29C 0.9600
C30 H30A 0.9600
C30 H30B 0.9600
C30 H30C 0.9600
